data_4101402
loop_
_publ_author_name
'Poudeu, Pierre F P'
'D'Angelo, Jonathan'
'Kong, Huijun'
'Downey, Adam'
'Short, Jarrod L'
'Pcionek, Robert'
'Hogan, Timothy P'
'Uher, Ctirad'
'Kanatzidis, Mercouri G'

_publ_section_title
;
 Nanostructures versus solid solutions: low lattice thermal
 conductivity and enhanced thermoelectric figure of merit in
 Pb9.6Sb0.2Te10-xSex bulk materials.
;
_journal_issue 44
_journal_name_full 'Journal of the American Chemical Society'
_journal_page_first 14347
_journal_page_last 14355
_journal_paper_doi 10.1021/ja0647811
_journal_volume 128
_journal_year 2006
_chemical_formula_sum 'Pb3.82 Sb0.12 Te4'
_chemical_formula_weight 1316.48
_chemical_name_systematic
; 
lead antimony telluride (3.82/0.12/4) 
;
_space_group_IT_number 221
_symmetry_cell_setting cubic
_symmetry_space_group_name_Hall '-P 4 2 3'
_symmetry_space_group_name_H-M 'P m -3 m'
_atom_sites_solution_primary direct
_atom_sites_solution_secondary difmap
_audit_creation_method SHELXL-97
_cell_angle_alpha 90.00
_cell_angle_beta 90.00
_cell_angle_gamma 90.00
_cell_formula_units_Z 1
_cell_length_a 6.4400(7)
_cell_length_b 6.4400(7)
_cell_length_c 6.4400(7)
_cell_measurement_reflns_used 2000
_cell_measurement_temperature 293(2)
_cell_measurement_theta_max 33.3
_cell_measurement_theta_min 1.6
_cell_volume 267.09(5)
_computing_cell_refinement 'Cell (STOE & Cie GmbH, 2003)'
_computing_data_collection 'WinXpose (STOE & Cie GmbH, 2003)'
_computing_data_reduction 'Integrate (STOE & Cie GmbH, 2003)'
_computing_molecular_graphics 'Diamond (Brandenburg, 1995)'
_computing_publication_material 'Shelxl-97 and Diamond'
_computing_structure_refinement 'SHELXL-97 (Sheldrick, 1997)'
_computing_structure_solution 'SHELXS-97 (Sheldrick, 1990)'
_diffrn_ambient_temperature 293(2)
_diffrn_measured_fraction_theta_full 0.907
_diffrn_measured_fraction_theta_max 0.907
_diffrn_measurement_device_type 'IPDS-II (STOE)'
_diffrn_measurement_method 'incremental omega oscillation 1.0\%'
_diffrn_radiation_monochromator graphite
_diffrn_radiation_source 'fine-focus sealed tube'
_diffrn_radiation_type MoK\a
_diffrn_radiation_wavelength 0.71073
_diffrn_reflns_av_R_equivalents 0.0703
_diffrn_reflns_av_sigmaI/netI 0.0137
_diffrn_reflns_limit_h_max 9
_diffrn_reflns_limit_h_min -9
_diffrn_reflns_limit_k_max 9
_diffrn_reflns_limit_k_min -9
_diffrn_reflns_limit_l_max 9
_diffrn_reflns_limit_l_min -9
_diffrn_reflns_number 6364
_diffrn_reflns_theta_full 33.30
_diffrn_reflns_theta_max 33.30
_diffrn_reflns_theta_min 5.48
_diffrn_standards_interval_count 1.0\%
_diffrn_standards_interval_time '1 min'
_diffrn_standards_number 0
_exptl_absorpt_coefficient_mu 70.947
_exptl_absorpt_correction_type numerical
_exptl_absorpt_process_details
;
crystal description with a video camera using FacietVideo 
(STOE & Cie GmbH, 2002) and optimized with X-SHAPE 
(STOE & Cie GmbH, 1999) using a set of equivalent reflections
;
_exptl_crystal_colour Silver-like
_exptl_crystal_density_diffrn 8.185
_exptl_crystal_density_method 'not measured'
_exptl_crystal_description prismatic
_exptl_crystal_F_000 527
_refine_diff_density_max 0.770
_refine_diff_density_min -1.484
_refine_diff_density_rms 0.217
_refine_ls_extinction_coef 0.0029(3)
_refine_ls_extinction_expression Fc^*^=kFc[1+0.001xFc^2^\l^3^/sin(2\q)]^-1/4^
_refine_ls_extinction_method SHELXL
_refine_ls_goodness_of_fit_ref 0.935
_refine_ls_matrix_type full
_refine_ls_number_parameters 10
_refine_ls_number_reflns 127
_refine_ls_number_restraints 1
_refine_ls_restrained_S_all 0.931
_refine_ls_R_factor_all 0.0213
_refine_ls_R_factor_gt 0.0187
_refine_ls_shift/su_max 0.048
_refine_ls_shift/su_mean 0.012
_refine_ls_structure_factor_coef Fsqd
_refine_ls_weighting_details 'calc w=1/[\s^2^(Fo^2^)+(0.0172P)^2^+0.0000P] where P=(Fo^2^+2Fc^2^)/3'
_refine_ls_weighting_scheme calc
_refine_ls_wR_factor_gt 0.0351
_refine_ls_wR_factor_ref 0.0362
_reflns_number_gt 112
_reflns_number_total 127
_reflns_threshold_expression >2sigma(I)
_cod_data_source_file ja0647811si20060705_030912.cif
_cod_data_source_block Pb3.82Sb0.12Te4
_cod_original_sg_symbol_H-M Pm-3m
_cod_database_code 4101402

loop_
_symmetry_equiv_pos_as_xyz
'x, y, z'
'-x, -y, z'
'-x, y, -z'
'x, -y, -z'
'z, x, y'
'z, -x, -y'
'-z, -x, y'
'-z, x, -y'
'y, z, x'
'-y, z, -x'
'y, -z, -x'
'-y, -z, x'
'y, x, -z'
'-y, -x, -z'
'y, -x, z'
'-y, x, z'
'x, z, -y'
'-x, z, y'
'-x, -z, -y'
'x, -z, y'
'z, y, -x'
'z, -y, x'
'-z, y, x'
'-z, -y, -x'
'-x, -y, -z'
'x, y, -z'
'x, -y, z'
'-x, y, z'
'-z, -x, -y'
'-z, x, y'
'z, x, -y'
'z, -x, y'
'-y, -z, -x'
'y, -z, x'
'-y, z, x'
'y, z, -x'
'-y, -x, z'
'y, x, z'
'-y, x, -z'
'y, -x, -z'
'-x, -z, y'
'x, -z, -y'
'x, z, y'
'-x, z, -y'
'-z, -y, x'
'-z, y, -x'
'z, -y, -x'
'z, y, x'

loop_
_atom_site_label
_atom_site_type_symbol
_atom_site_fract_x
_atom_site_fract_y
_atom_site_fract_z
_atom_site_U_iso_or_equiv
_atom_site_adp_type
_atom_site_occupancy
_atom_site_symmetry_multiplicity
_atom_site_calc_flag
_atom_site_refinement_flags
Pb1 Pb 0.5000 0.5000 0.5000 0.0333(3) Uani 0.8180(19) 48 d SP
Sb1 Sb 0.5000 0.5000 0.5000 0.0333(3) Uani 0.1212(13) 48 d SP
Pb2 Pb 0.5000 0.0000 0.0000 0.02371(18) Uani 1 16 d S
Te1 Te 0.5000 0.5000 0.0000 0.01838(19) Uani 1 16 d S
Te2 Te 0.0000 0.0000 0.0000 0.0175(3) Uani 1 48 d S

loop_
_atom_site_aniso_label
_atom_site_aniso_U_11
_atom_site_aniso_U_22
_atom_site_aniso_U_33
_atom_site_aniso_U_23
_atom_site_aniso_U_13
_atom_site_aniso_U_12
Pb1 0.0333(3) 0.0333(3) 0.0333(3) 0.000 0.000 0.000
Sb1 0.0333(3) 0.0333(3) 0.0333(3) 0.000 0.000 0.000
Pb2 0.0237(3) 0.0237(2) 0.0237(2) 0.000 0.000 0.000
Te1 0.0181(3) 0.0181(3) 0.0189(4) 0.000 0.000 0.000
Te2 0.0175(3) 0.0175(3) 0.0175(3) 0.000 0.000 0.000

loop_
_atom_type_symbol
_atom_type_description
_atom_type_scat_dispersion_real
_atom_type_scat_dispersion_imag
_atom_type_scat_source
Sb Sb -0.5866 1.5461 'International Tables Vol C Tables 4.2.6.8 and 6.1.1.4'
Te Te -0.5308 1.6751 'International Tables Vol C Tables 4.2.6.8 and 6.1.1.4'
Pb Pb -3.3944 10.1111 'International Tables Vol C Tables 4.2.6.8 and 6.1.1.4'

loop_
_geom_angle_atom_site_label_1
_geom_angle_atom_site_label_2
_geom_angle_atom_site_label_3
_geom_angle
_geom_angle_site_symmetry_1
_geom_angle_site_symmetry_3
Te1 Pb1 Te1 90.0 9_565 .
Te1 Pb1 Te1 90.0 9_565 1_556
Te1 Pb1 Te1 180.0 . 1_556
Te1 Pb1 Te1 90.0 9_565 5
Te1 Pb1 Te1 90.0 . 5
Te1 Pb1 Te1 90.0 1_556 5
Te1 Pb1 Te1 90.0 9_565 5_655
Te1 Pb1 Te1 90.0 . 5_655
Te1 Pb1 Te1 90.0 1_556 5_655
Te1 Pb1 Te1 180.0 5 5_655
Te1 Pb1 Te1 180.0 9_565 9
Te1 Pb1 Te1 90.0 . 9
Te1 Pb1 Te1 90.0 1_556 9
Te1 Pb1 Te1 90.0 5 9
Te1 Pb1 Te1 90.0 5_655 9
Te1 Sb1 Te1 90.0 9_565 .
Te1 Sb1 Te1 90.0 9_565 1_556
Te1 Sb1 Te1 180.0 . 1_556
Te1 Sb1 Te1 90.0 9_565 5
Te1 Sb1 Te1 90.0 . 5
Te1 Sb1 Te1 90.0 1_556 5
Te1 Sb1 Te1 90.0 9_565 5_655
Te1 Sb1 Te1 90.0 . 5_655
Te1 Sb1 Te1 90.0 1_556 5_655
Te1 Sb1 Te1 180.0 5 5_655
Te1 Sb1 Te1 180.0 9_565 9
Te1 Sb1 Te1 90.0 . 9
Te1 Sb1 Te1 90.0 1_556 9
Te1 Sb1 Te1 90.0 5 9
Te1 Sb1 Te1 90.0 5_655 9
Te2 Pb2 Te1 90.0 1_655 .
Te2 Pb2 Te2 180.0 1_655 .
Te1 Pb2 Te2 90.0 . .
Te2 Pb2 Te1 90.0 1_655 1_545
Te1 Pb2 Te1 180.0 . 1_545
Te2 Pb2 Te1 90.0 . 1_545
Te2 Pb2 Te1 90.0 1_655 9_554
Te1 Pb2 Te1 90.0 . 9_554
Te2 Pb2 Te1 90.0 . 9_554
Te1 Pb2 Te1 90.0 1_545 9_554
Te2 Pb2 Te1 90.0 1_655 9
Te1 Pb2 Te1 90.0 . 9
Te2 Pb2 Te1 90.0 . 9
Te1 Pb2 Te1 90.0 1_545 9
Te1 Pb2 Te1 180.0 9_554 9
Pb2 Te1 Pb1 90.0 5_655 .
Pb2 Te1 Sb1 90.0 5_655 .
Pb1 Te1 Sb1 0.0 . .
Pb2 Te1 Pb2 90.0 5_655 .
Pb1 Te1 Pb2 90.0 . .
Sb1 Te1 Pb2 90.0 . .
Pb2 Te1 Pb1 90.0 5_655 1_554
Pb1 Te1 Pb1 180.0 . 1_554
Sb1 Te1 Pb1 180.0 . 1_554
Pb2 Te1 Pb1 90.0 . 1_554
Pb2 Te1 Sb1 90.0 5_655 1_554
Pb1 Te1 Sb1 180.0 . 1_554
Sb1 Te1 Sb1 180.0 . 1_554
Pb2 Te1 Sb1 90.0 . 1_554
Pb1 Te1 Sb1 0.0 1_554 1_554
Pb2 Te1 Pb2 90.0 5_655 1_565
Pb1 Te1 Pb2 90.0 . 1_565
Sb1 Te1 Pb2 90.0 . 1_565
Pb2 Te1 Pb2 180.0 . 1_565
Pb1 Te1 Pb2 90.0 1_554 1_565
Sb1 Te1 Pb2 90.0 1_554 1_565
Pb2 Te1 Pb2 180.0 5_655 5
Pb1 Te1 Pb2 90.0 . 5
Sb1 Te1 Pb2 90.0 . 5
Pb2 Te1 Pb2 90.0 . 5
Pb1 Te1 Pb2 90.0 1_554 5
Sb1 Te1 Pb2 90.0 1_554 5
Pb2 Te1 Pb2 90.0 1_565 5
Pb2 Te2 Pb2 90.0 9 .
Pb2 Te2 Pb2 90.0 9 1_455
Pb2 Te2 Pb2 180.0 . 1_455
Pb2 Te2 Pb2 90.0 9 5_545
Pb2 Te2 Pb2 90.0 . 5_545
Pb2 Te2 Pb2 90.0 1_455 5_545
Pb2 Te2 Pb2 90.0 9 5
Pb2 Te2 Pb2 90.0 . 5
Pb2 Te2 Pb2 90.0 1_455 5
Pb2 Te2 Pb2 180.0 5_545 5
Pb2 Te2 Pb2 180.0 9 9_554
Pb2 Te2 Pb2 90.0 . 9_554
Pb2 Te2 Pb2 90.0 1_455 9_554
Pb2 Te2 Pb2 90.0 5_545 9_554
Pb2 Te2 Pb2 90.0 5 9_554

loop_
_geom_bond_atom_site_label_1
_geom_bond_atom_site_label_2
_geom_bond_distance
_geom_bond_site_symmetry_2
Pb1 Te1 3.2200(4) 9_565
Pb1 Te1 3.2200(4) .
Pb1 Te1 3.2200(4) 1_556
Pb1 Te1 3.2200(4) 5
Pb1 Te1 3.2200(4) 5_655
Pb1 Te1 3.2200(4) 9
Sb1 Te1 3.2200(4) 9_565
Sb1 Te1 3.2200(4) .
Sb1 Te1 3.2200(4) 1_556
Sb1 Te1 3.2200(4) 5
Sb1 Te1 3.2200(4) 5_655
Sb1 Te1 3.2200(4) 9
Pb2 Te2 3.2200(4) 1_655
Pb2 Te1 3.2200(4) .
Pb2 Te2 3.2200(4) .
Pb2 Te1 3.2200(4) 1_545
Pb2 Te1 3.2200(4) 9_554
Pb2 Te1 3.2200(4) 9
Te1 Pb2 3.2200(4) 5_655
Te1 Pb1 3.2200(4) 1_554
Te1 Sb1 3.2200(4) 1_554
Te1 Pb2 3.2200(4) 1_565
Te1 Pb2 3.2200(4) 5
Te2 Pb2 3.2200(4) 9
Te2 Pb2 3.2200(4) 1_455
Te2 Pb2 3.2200(4) 5_545
Te2 Pb2 3.2200(4) 5
Te2 Pb2 3.2200(4) 9_554
